data_7211211
loop_
_publ_author_name
'Kirby, Isabelle L.'
'Pitak, Mateusz B.'
'Wenzel, Marco'
'Wilson, Claire'
'Sparkes, Hazel A.'
'Coles, Simon J.'
'Gale, Philip A.'

_publ_section_title
;
 Systematic structural analysis of a series of anion receptor complexes
;
_journal_issue 44
_journal_name_full CrystEngComm
_journal_page_first 9003
_journal_paper_doi 10.1039/c3ce41503a
_journal_volume 15
_journal_year 2013
_chemical_compound_source 'Isabelle Kirby'
_chemical_formula_moiety 'C13 H8 N6 O9, C4 H12 N, C2 H3 O2'
_chemical_formula_sum 'C19 H23 N7 O11'
_chemical_formula_weight 525.44
_chemical_name_systematic
;
1,3-bis(3,5-dinitrophenyl)urea with tetramethylacetate
;
_space_group_IT_number 2
_symmetry_cell_setting triclinic
_symmetry_space_group_name_Hall '-P 1'
_symmetry_space_group_name_H-M 'P -1'
_atom_sites_solution_hydrogens geom
_atom_sites_solution_primary direct
_atom_sites_solution_secondary difmap
_audit_creation_method SHELXL-97
_cell_angle_alpha 109.859(5)
_cell_angle_beta 96.598(3)
_cell_angle_gamma 103.5372(5)
_cell_formula_units_Z 2
_cell_length_a 9.602(3)
_cell_length_b 10.807(3)
_cell_length_c 12.433(4)
_cell_measurement_reflns_used 4163
_cell_measurement_temperature 100
_cell_measurement_theta_max 31.5
_cell_measurement_theta_min 2.0
_cell_volume 1152.7(6)
_computing_cell_refinement
;
CrystalClear-SM Expert 2.0 r7 (Rigaku, 2011)
;
_computing_data_collection
;
CrystalClear-SM Expert 2.0 r7 (Rigaku, 2011)
;
_computing_data_reduction
;
CrystalClear-SM Expert 2.0 r7 (Rigaku, 2011)
;
_computing_publication_material 'WINGX (Farrugia, 1998)'
_computing_structure_refinement 'SHELXL-97 (Sheldrick, 2008)'
_computing_structure_solution 'SHELXS-97 (Sheldrick, 1997)'
_diffrn_ambient_temperature 100(2)
_diffrn_detector 'CCD plate'
_diffrn_detector_area_resol_mean 28.5714
_diffrn_detector_type 'Rigaku Saturn724 (2x2 bin mode)'
_diffrn_measured_fraction_theta_full 0.985
_diffrn_measured_fraction_theta_max 0.985
_diffrn_measurement_device 'four-circle \k diffractometer'
_diffrn_measurement_device_type CrystalLogic
_diffrn_measurement_method 'profile data from \w-scans'
_diffrn_measurement_specimen_support 'MiTeGen MicroLoop'
_diffrn_radiation_collimation 'Confocal mirrors'
_diffrn_radiation_wavelength 0.68890
_diffrn_reflns_av_R_equivalents 0.044
_diffrn_reflns_av_sigmaI/netI 0.0394
_diffrn_reflns_limit_h_max 12
_diffrn_reflns_limit_h_min -12
_diffrn_reflns_limit_k_max 13
_diffrn_reflns_limit_k_min -14
_diffrn_reflns_limit_l_max 16
_diffrn_reflns_limit_l_min 0
_diffrn_reflns_number 5728
_diffrn_reflns_theta_full 27.50
_diffrn_reflns_theta_max 27.50
_diffrn_reflns_theta_min 1.73
_diffrn_source synchrotron
_diffrn_source_type 'DLS beamline I19'
_exptl_absorpt_coefficient_mu 0.116
_exptl_absorpt_correction_T_max 0.9900
_exptl_absorpt_correction_T_min 0.9850
_exptl_absorpt_correction_type multi-scan
_exptl_absorpt_process_details
;
Jacobson, R. (1998). REQAB. Private communication to the 
Rigaku Corporation, Tokyo, Japan.
;
_exptl_crystal_colour yellow
_exptl_crystal_density_diffrn 1.514
_exptl_crystal_density_method 'not measured'
_exptl_crystal_description plate
_exptl_crystal_F_000 548
_exptl_crystal_size_max 0.12
_exptl_crystal_size_mid 0.10
_exptl_crystal_size_min 0.08
_refine_diff_density_max 0.583
_refine_diff_density_min -0.397
_refine_diff_density_rms 0.148
_refine_ls_extinction_coef 0.013(3)
_refine_ls_extinction_expression Fc^*^=kFc[1+0.001xFc^2^\l^3^/sin(2\q)]^-1/4^
_refine_ls_extinction_method SHELXL
_refine_ls_goodness_of_fit_ref 1.076
_refine_ls_hydrogen_treatment constr
_refine_ls_matrix_type full
_refine_ls_number_parameters 335
_refine_ls_number_reflns 5728
_refine_ls_number_restraints 0
_refine_ls_restrained_S_all 1.076
_refine_ls_R_factor_all 0.0471
_refine_ls_R_factor_gt 0.0432
_refine_ls_shift/su_max 0.001
_refine_ls_shift/su_mean 0.000
_refine_ls_structure_factor_coef Fsqd
_refine_ls_weighting_details 'calc w=1/[\s^2^(Fo^2^)+(0.0763P)^2^+0.2372P] where P=(Fo^2^+2Fc^2^)/3'
_refine_ls_weighting_scheme calc
_refine_ls_wR_factor_gt 0.1179
_refine_ls_wR_factor_ref 0.1275
_reflns_number_gt 5356
_reflns_number_total 5728
_reflns_threshold_expression >2\s(I)
_cod_data_source_file c3ce41503a.txt
_cod_data_source_block structure9
_cod_database_code 7211211

loop_
_symmetry_equiv_pos_as_xyz
'x, y, z'
'-x, -y, -z'

loop_
_atom_site_label
_atom_site_type_symbol
_atom_site_fract_x
_atom_site_fract_y
_atom_site_fract_z
_atom_site_U_iso_or_equiv
_atom_site_adp_type
_atom_site_occupancy
_atom_site_symmetry_multiplicity
_atom_site_calc_flag
_atom_site_refinement_flags
C1 C -0.23241(11) 0.16504(10) 0.47442(10) 0.0201(2) Uani 1 1 d .
H1 H -0.3246 0.0964 0.4474 0.024 Uiso 1 1 calc R
C2 C -0.17471(11) 0.24493(10) 0.59237(10) 0.0185(2) Uani 1 1 d .
C3 C -0.04053(11) 0.34579(10) 0.63465(9) 0.0170(2) Uani 1 1 d .
H3 H -0.0060 0.3971 0.7163 0.020 Uiso 1 1 calc R
C4 C 0.04387(10) 0.37104(10) 0.55483(9) 0.01576(19) Uani 1 1 d .
C5 C -0.00979(11) 0.29279(10) 0.43474(9) 0.0179(2) Uani 1 1 d .
H5 H 0.0451 0.3076 0.3791 0.021 Uiso 1 1 calc R
C6 C -0.14520(11) 0.19315(10) 0.39916(9) 0.0187(2) Uani 1 1 d .
C7 C 0.27067(10) 0.52114(10) 0.53947(9) 0.01545(19) Uani 1 1 d .
C8 C 0.50557(10) 0.69828(10) 0.57867(9) 0.01499(19) Uani 1 1 d .
C9 C 0.61512(10) 0.80487(10) 0.66984(9) 0.01605(19) Uani 1 1 d .
H9 H 0.6073 0.8256 0.7491 0.019 Uiso 1 1 calc R
C10 C 0.73402(11) 0.87865(10) 0.64194(9) 0.0164(2) Uani 1 1 d .
C11 C 0.75150(11) 0.85714(10) 0.52829(9) 0.0173(2) Uani 1 1 d .
H11 H 0.8342 0.9092 0.5113 0.021 Uiso 1 1 calc R
C12 C 0.63943(11) 0.75413(10) 0.44149(9) 0.0168(2) Uani 1 1 d .
C13 C 0.51757(10) 0.67370(10) 0.46229(9) 0.01627(19) Uani 1 1 d .
H13 H 0.4443 0.6038 0.3992 0.020 Uiso 1 1 calc R
C14 C 0.20935(13) 0.18270(11) -0.02000(10) 0.0245(2) Uani 1 1 d .
H14A H 0.3074 0.1793 0.0083 0.037 Uiso 1 1 calc R
H14B H 0.1930 0.1601 -0.1046 0.037 Uiso 1 1 calc R
H14C H 0.1356 0.1161 -0.0033 0.037 Uiso 1 1 calc R
C15 C 0.04855(15) 0.33112(15) -0.00224(14) 0.0400(3) Uani 1 1 d .
H15A H 0.0320 0.3080 -0.0869 0.060 Uiso 1 1 calc R
H15B H 0.0417 0.4242 0.0371 0.060 Uiso 1 1 calc R
H15C H -0.0258 0.2653 0.0149 0.060 Uiso 1 1 calc R
C16 C 0.22136(15) 0.36002(12) 0.16969(10) 0.0266(2) Uani 1 1 d .
H16A H 0.3190 0.3562 0.1985 0.040 Uiso 1 1 calc R
H16B H 0.1469 0.2941 0.1865 0.040 Uiso 1 1 calc R
H16C H 0.2140 0.4530 0.2087 0.040 Uiso 1 1 calc R
C17 C 0.31257(16) 0.42549(13) 0.01628(11) 0.0315(3) Uani 1 1 d .
H17A H 0.4096 0.4200 0.0446 0.047 Uiso 1 1 calc R
H17B H 0.3065 0.5187 0.0564 0.047 Uiso 1 1 calc R
H17C H 0.2970 0.4037 -0.0682 0.047 Uiso 1 1 calc R
C18 C 0.33762(13) 0.70027(12) 0.88975(10) 0.0232(2) Uani 1 1 d .
C19 C 0.35705(15) 0.80625(16) 1.01152(12) 0.0381(3) Uani 1 1 d .
H19A H 0.4601 0.8613 1.0405 0.057 Uiso 1 1 calc R
H19B H 0.3278 0.7595 1.0640 0.057 Uiso 1 1 calc R
H19C H 0.2958 0.8665 1.0088 0.057 Uiso 1 1 calc R
N1 N -0.19999(11) 0.11391(10) 0.27175(9) 0.0242(2) Uani 1 1 d .
N2 N -0.26206(10) 0.22355(10) 0.67789(10) 0.0218(2) Uani 1 1 d .
N3 N 0.17754(9) 0.47366(9) 0.60273(8) 0.01669(18) Uani 1 1 d .
H3A H 0.2047 0.5112 0.6795 0.020 Uiso 1 1 calc R
N4 N 0.39216(9) 0.62459(9) 0.61301(8) 0.01673(18) Uani 1 1 d .
H4A H 0.3986 0.6460 0.6887 0.020 Uiso 1 1 calc R
N5 N 0.65083(10) 0.72663(10) 0.31871(8) 0.02114(19) Uani 1 1 d .
N6 N 0.84906(10) 0.98671(9) 0.73901(8) 0.01969(19) Uani 1 1 d .
N7 N 0.19727(10) 0.32468(9) 0.04070(8) 0.01834(18) Uani 1 1 d .
O1 O 0.24875(8) 0.47692(8) 0.43215(7) 0.01920(16) Uani 1 1 d .
O2 O -0.11368(11) 0.12214(10) 0.20721(8) 0.0313(2) Uani 1 1 d .
O3 O -0.32876(11) 0.04433(12) 0.23805(10) 0.0415(3) Uani 1 1 d .
O4 O -0.37557(9) 0.12688(9) 0.64202(9) 0.0289(2) Uani 1 1 d .
O5 O -0.21689(10) 0.30400(10) 0.78096(8) 0.0292(2) Uani 1 1 d .
O6 O 0.76386(10) 0.78953(12) 0.30037(9) 0.0360(2) Uani 1 1 d .
O7 O 0.54770(10) 0.64208(10) 0.24152(8) 0.0313(2) Uani 1 1 d .
O8 O 0.94483(9) 1.06378(9) 0.71397(8) 0.02700(19) Uani 1 1 d .
O9 O 0.84375(10) 0.99416(9) 0.83908(8) 0.02726(19) Uani 1 1 d .
O10 O 0.21245(10) 0.61890(11) 0.83695(8) 0.0342(2) Uani 1 1 d .
O11 O 0.45021(9) 0.70292(10) 0.84589(7) 0.0275(2) Uani 1 1 d .

loop_
_atom_site_aniso_label
_atom_site_aniso_U_11
_atom_site_aniso_U_22
_atom_site_aniso_U_33
_atom_site_aniso_U_23
_atom_site_aniso_U_13
_atom_site_aniso_U_12
C1 0.0173(4) 0.0153(4) 0.0276(6) 0.0077(4) 0.0042(4) 0.0055(3)
C2 0.0174(4) 0.0167(4) 0.0254(5) 0.0103(4) 0.0083(4) 0.0073(3)
C3 0.0174(4) 0.0168(4) 0.0194(5) 0.0079(4) 0.0062(3) 0.0068(3)
C4 0.0158(4) 0.0144(4) 0.0185(5) 0.0065(3) 0.0048(3) 0.0060(3)
C5 0.0186(4) 0.0159(4) 0.0187(5) 0.0054(4) 0.0045(3) 0.0058(3)
C6 0.0188(4) 0.0152(4) 0.0198(5) 0.0040(4) 0.0015(4) 0.0059(3)
C7 0.0160(4) 0.0147(4) 0.0170(5) 0.0061(3) 0.0049(3) 0.0064(3)
C8 0.0151(4) 0.0144(4) 0.0162(5) 0.0056(3) 0.0042(3) 0.0054(3)
C9 0.0170(4) 0.0156(4) 0.0157(4) 0.0055(3) 0.0040(3) 0.0056(3)
C10 0.0161(4) 0.0139(4) 0.0171(5) 0.0045(3) 0.0015(3) 0.0036(3)
C11 0.0172(4) 0.0163(4) 0.0193(5) 0.0078(4) 0.0045(4) 0.0048(3)
C12 0.0181(4) 0.0177(4) 0.0157(5) 0.0068(4) 0.0049(3) 0.0060(3)
C13 0.0170(4) 0.0161(4) 0.0155(4) 0.0054(3) 0.0041(3) 0.0050(3)
C14 0.0296(5) 0.0192(5) 0.0202(5) 0.0024(4) 0.0032(4) 0.0073(4)
C15 0.0282(6) 0.0378(7) 0.0440(8) 0.0047(6) -0.0078(5) 0.0153(5)
C16 0.0399(6) 0.0249(5) 0.0164(5) 0.0072(4) 0.0099(4) 0.0108(4)
C17 0.0422(7) 0.0242(5) 0.0234(6) 0.0078(4) 0.0137(5) -0.0005(5)
C18 0.0241(5) 0.0268(5) 0.0169(5) 0.0058(4) 0.0060(4) 0.0073(4)
C19 0.0305(6) 0.0449(7) 0.0222(6) -0.0019(5) 0.0104(5) 0.0001(5)
N1 0.0251(4) 0.0185(4) 0.0227(5) 0.0024(4) -0.0002(4) 0.0055(3)
N2 0.0199(4) 0.0199(4) 0.0312(5) 0.0131(4) 0.0114(4) 0.0080(3)
N3 0.0167(4) 0.0169(4) 0.0145(4) 0.0044(3) 0.0043(3) 0.0031(3)
N4 0.0170(4) 0.0179(4) 0.0139(4) 0.0053(3) 0.0043(3) 0.0032(3)
N5 0.0224(4) 0.0239(4) 0.0167(4) 0.0082(3) 0.0063(3) 0.0044(3)
N6 0.0191(4) 0.0176(4) 0.0194(4) 0.0060(3) 0.0018(3) 0.0025(3)
N7 0.0194(4) 0.0175(4) 0.0152(4) 0.0039(3) 0.0021(3) 0.0042(3)
O1 0.0197(3) 0.0203(3) 0.0152(4) 0.0055(3) 0.0037(3) 0.0033(3)
O2 0.0366(5) 0.0282(4) 0.0213(4) 0.0039(3) 0.0055(3) 0.0037(4)
O3 0.0250(4) 0.0423(6) 0.0336(5) -0.0033(4) -0.0031(4) -0.0023(4)
O4 0.0223(4) 0.0232(4) 0.0434(5) 0.0151(4) 0.0132(4) 0.0036(3)
O5 0.0306(4) 0.0301(4) 0.0274(5) 0.0103(4) 0.0141(3) 0.0071(3)
O6 0.0288(4) 0.0488(6) 0.0237(5) 0.0157(4) 0.0091(4) -0.0054(4)
O7 0.0296(4) 0.0357(5) 0.0164(4) 0.0041(3) 0.0041(3) -0.0033(3)
O8 0.0230(4) 0.0244(4) 0.0276(4) 0.0114(3) 0.0010(3) -0.0041(3)
O9 0.0273(4) 0.0285(4) 0.0175(4) 0.0046(3) 0.0027(3) -0.0002(3)
O10 0.0254(4) 0.0415(5) 0.0220(4) 0.0004(4) 0.0083(3) 0.0007(4)
O11 0.0225(4) 0.0397(5) 0.0165(4) 0.0069(3) 0.0055(3) 0.0070(3)

loop_
_atom_type_symbol
_atom_type_description
_atom_type_scat_dispersion_real
_atom_type_scat_dispersion_imag
_atom_type_scat_source
C C 0.0033 0.0016 'International Tables Vol C Tables 4.2.6.8 and 6.1.1.4'
H H 0.0000 0.0000 'International Tables Vol C Tables 4.2.6.8 and 6.1.1.4'
N N 0.0061 0.0033 'International Tables Vol C Tables 4.2.6.8 and 6.1.1.4'
O O 0.0106 0.0060 'International Tables Vol C Tables 4.2.6.8 and 6.1.1.4'

loop_
_geom_angle_atom_site_label_1
_geom_angle_atom_site_label_2
_geom_angle_atom_site_label_3
_geom_angle
C6 C1 C2 114.94(10)
C6 C1 H1 122.5
C2 C1 H1 122.5
C3 C2 C1 123.96(11)
C3 C2 N2 117.70(10)
C1 C2 N2 118.33(10)
C2 C3 C4 119.04(10)
C2 C3 H3 120.5
C4 C3 H3 120.5
N3 C4 C5 124.62(10)
N3 C4 C3 116.30(10)
C5 C4 C3 119.07(9)
C6 C5 C4 118.48(11)
C6 C5 H5 120.8
C4 C5 H5 120.8
C1 C6 C5 124.49(10)
C1 C6 N1 118.29(10)
C5 C6 N1 117.21(11)
O1 C7 N4 124.50(10)
O1 C7 N3 124.70(10)
N4 C7 N3 110.80(9)
N4 C8 C13 124.94(9)
N4 C8 C9 115.98(9)
C13 C8 C9 119.09(10)
C10 C9 C8 118.94(10)
C10 C9 H9 120.5
C8 C9 H9 120.5
C9 C10 C11 124.03(10)
C9 C10 N6 117.83(10)
C11 C10 N6 118.14(10)
C12 C11 C10 115.07(10)
C12 C11 H11 122.5
C10 C11 H11 122.5
C11 C12 C13 124.43(10)
C11 C12 N5 117.80(10)
C13 C12 N5 117.77(10)
C12 C13 C8 118.41(10)
C12 C13 H13 120.8
C8 C13 H13 120.8
N7 C14 H14A 109.5
N7 C14 H14B 109.5
H14A C14 H14B 109.5
N7 C14 H14C 109.5
H14A C14 H14C 109.5
H14B C14 H14C 109.5
N7 C15 H15A 109.5
N7 C15 H15B 109.5
H15A C15 H15B 109.5
N7 C15 H15C 109.5
H15A C15 H15C 109.5
H15B C15 H15C 109.5
N7 C16 H16A 109.5
N7 C16 H16B 109.5
H16A C16 H16B 109.5
N7 C16 H16C 109.5
H16A C16 H16C 109.5
H16B C16 H16C 109.5
N7 C17 H17A 109.5
N7 C17 H17B 109.5
H17A C17 H17B 109.5
N7 C17 H17C 109.5
H17A C17 H17C 109.5
H17B C17 H17C 109.5
O10 C18 O11 123.89(11)
O10 C18 C19 119.36(11)
O11 C18 C19 116.71(11)
C18 C19 H19A 109.5
C18 C19 H19B 109.5
H19A C19 H19B 109.5
C18 C19 H19C 109.5
H19A C19 H19C 109.5
H19B C19 H19C 109.5
O3 N1 O2 124.43(11)
O3 N1 C6 117.59(11)
O2 N1 C6 117.98(10)
O4 N2 O5 124.21(11)
O4 N2 C2 117.95(11)
O5 N2 C2 117.84(10)
C7 N3 C4 125.26(9)
C7 N3 H3A 117.4
C4 N3 H3A 117.4
C7 N4 C8 125.99(9)
C7 N4 H4A 117.0
C8 N4 H4A 117.0
O7 N5 O6 124.09(10)
O7 N5 C12 118.09(10)
O6 N5 C12 117.82(10)
O9 N6 O8 124.25(10)
O9 N6 C10 118.22(10)
O8 N6 C10 117.53(10)
C15 N7 C16 109.06(11)
C15 N7 C17 110.28(11)
C16 N7 C17 108.87(10)
C15 N7 C14 109.87(10)
C16 N7 C14 109.93(9)
C17 N7 C14 108.81(9)

loop_
_geom_bond_atom_site_label_1
_geom_bond_atom_site_label_2
_geom_bond_distance
C1 C6 1.3868(16)
C1 C2 1.3900(16)
C1 H1 0.9500
C2 C3 1.3863(15)
C2 N2 1.4726(15)
C3 C4 1.4077(15)
C3 H3 0.9500
C4 N3 1.3933(14)
C4 C5 1.4040(15)
C5 C6 1.3909(15)
C5 H5 0.9500
C6 N1 1.4816(15)
C7 O1 1.2281(13)
C7 N4 1.3772(14)
C7 N3 1.3793(14)
C8 N4 1.3908(13)
C8 C13 1.4032(14)
C8 C9 1.4106(15)
C9 C10 1.3829(15)
C9 H9 0.9500
C10 C11 1.3887(15)
C10 N6 1.4740(15)
C11 C12 1.3848(15)
C11 H11 0.9500
C12 C13 1.3920(14)
C12 N5 1.4752(14)
C13 H13 0.9500
C14 N7 1.5014(14)
C14 H14A 0.9800
C14 H14B 0.9800
C14 H14C 0.9800
C15 N7 1.4919(15)
C15 H15A 0.9800
C15 H15B 0.9800
C15 H15C 0.9800
C16 N7 1.4929(15)
C16 H16A 0.9800
C16 H16B 0.9800
C16 H16C 0.9800
C17 N7 1.4973(16)
C17 H17A 0.9800
C17 H17B 0.9800
C17 H17C 0.9800
C18 O10 1.2571(16)
C18 O11 1.2644(14)
C18 C19 1.5151(17)
C19 H19A 0.9800
C19 H19B 0.9800
C19 H19C 0.9800
N1 O3 1.2253(15)
N1 O2 1.2270(15)
N2 O4 1.2317(14)
N2 O5 1.2350(15)
N3 H3A 0.8800
N4 H4A 0.8800
N5 O7 1.2242(15)
N5 O6 1.2283(14)
N6 O9 1.2270(14)
N6 O8 1.2328(13)

loop_
_geom_hbond_atom_site_label_D
_geom_hbond_atom_site_label_H
_geom_hbond_atom_site_label_A
_geom_hbond_distance_DH
_geom_hbond_distance_HA
_geom_hbond_distance_DA
_geom_hbond_angle_DHA
N4 H4A O11 0.88 1.81 2.6746(15) 168.7
N3 H3A O10 0.88 1.89 2.7350(16) 160.6
